data_7120686
loop_
_publ_author_name
'Nikolayenko, Varvara I.'
'Heyns, Anneli'
'Barbour, Len'

_publ_section_title
;
 Threading the needle: guest transport in a versatile 0D porous molecular
 crystal
;
_journal_name_full 'Chem. Commun.'
_journal_paper_doi 10.1039/C7CC06676G
_journal_year 2017
_chemical_formula_moiety 'C34 H40 Cl4 Cu2 N8, C2 H3 N'
_chemical_formula_sum 'C36 H43 Cl4 Cu2 N9'
_chemical_formula_weight 870.67
_chemical_name_common 4
_space_group_crystal_system monoclinic
_space_group_IT_number 14
_space_group_name_Hall '-P 2ybc'
_space_group_name_H-M_alt 'P 1 21/c 1'
_symmetry_space_group_name_Hall '-P 2ybc'
_symmetry_space_group_name_H-M 'P 1 21/c 1'
_atom_sites_solution_hydrogens geom
_audit_creation_method SHELXL-2016/6
_audit_update_record
;
2017-08-18 deposited with the CCDC.
2017-09-21 downloaded from the CCDC.
;
_cell_angle_alpha 90
_cell_angle_beta 98.506(7)
_cell_angle_gamma 90
_cell_formula_units_Z 2
_cell_length_a 8.325(5)
_cell_length_b 10.568(6)
_cell_length_c 22.158(12)
_cell_measurement_reflns_used 1922
_cell_measurement_temperature 100(2)
_cell_measurement_theta_max 26.4375
_cell_measurement_theta_min 2.4735
_cell_volume 1928.0(19)
_computing_cell_refinement 'SAINT (Bruker, 2016)'
_computing_data_collection 'APEX3 (Bruker, 2016)'
_computing_data_reduction 'SAINT (Bruker, 2016)'
_computing_structure_refinement 'SHELXL-2016/6 (Sheldrick, 2016)'
_computing_structure_solution 'SHELXL-2016/6 (Sheldrick, 2016)'
_diffrn_ambient_temperature 100(2)
_diffrn_measured_fraction_theta_full 0.996
_diffrn_measured_fraction_theta_max 0.925
_diffrn_measurement_device_type 'Bruker APEX CCD area -detector'
_diffrn_measurement_method \w
_diffrn_radiation_type MoK\a
_diffrn_radiation_wavelength 0.71073
_diffrn_reflns_av_R_equivalents 0.0434
_diffrn_reflns_av_unetI/netI 0.0623
_diffrn_reflns_Laue_measured_fraction_full 0.996
_diffrn_reflns_Laue_measured_fraction_max 0.925
_diffrn_reflns_limit_h_max 9
_diffrn_reflns_limit_h_min -10
_diffrn_reflns_limit_k_max 14
_diffrn_reflns_limit_k_min -13
_diffrn_reflns_limit_l_max 28
_diffrn_reflns_limit_l_min -21
_diffrn_reflns_number 9199
_diffrn_reflns_point_group_measured_fraction_full 0.996
_diffrn_reflns_point_group_measured_fraction_max 0.925
_diffrn_reflns_theta_full 25.242
_diffrn_reflns_theta_max 28.323
_diffrn_reflns_theta_min 1.859
_diffrn_source 'fine-focus sealed tube'
_exptl_absorpt_coefficient_mu 1.420
_exptl_absorpt_correction_T_max 0.8687
_exptl_absorpt_correction_T_min 0.7099
_exptl_absorpt_correction_type numerical
_exptl_absorpt_process_details 'SADABS, 2016'
_exptl_crystal_colour Green
_exptl_crystal_density_diffrn 1.500
_exptl_crystal_description Plate
_exptl_crystal_F_000 896
_exptl_crystal_size_max 0.259
_exptl_crystal_size_mid 0.251
_exptl_crystal_size_min 0.102
_refine_diff_density_max 0.798
_refine_diff_density_min -0.560
_refine_diff_density_rms 0.092
_refine_ls_extinction_method none
_refine_ls_goodness_of_fit_ref 1.011
_refine_ls_hydrogen_treatment constr
_refine_ls_matrix_type full
_refine_ls_number_parameters 234
_refine_ls_number_reflns 4432
_refine_ls_number_restraints 3
_refine_ls_restrained_S_all 1.011
_refine_ls_R_factor_all 0.0767
_refine_ls_R_factor_gt 0.0449
_refine_ls_shift/su_max 0.000
_refine_ls_shift/su_mean 0.000
_refine_ls_structure_factor_coef Fsqd
_refine_ls_weighting_details 'w=1/[\s^2^(Fo^2^)+(0.0447P)^2^+1.4895P] where P=(Fo^2^+2Fc^2^)/3'
_refine_ls_weighting_scheme calc
_refine_ls_wR_factor_gt 0.0952
_refine_ls_wR_factor_ref 0.1072
_reflns_Friedel_coverage 0.000
_reflns_number_gt 3130
_reflns_number_total 4432
_reflns_threshold_expression 'I > 2\s(I)'
_cod_data_source_file c7cc06676g2.cif
_cod_data_source_block 4
_cod_database_code 7120686
_shelx_shelxl_version_number 2016/6
_shelx_space_group_comment
;
The symmetry employed for this shelxl refinement is uniquely defined
by the following loop, which should always be used as a source of
symmetry information in preference to the above space-group names.
They are only intended as comments.
;
_shelx_estimated_absorpt_t_min 0.710
_shelx_estimated_absorpt_t_max 0.869

loop_
_space_group_symop_operation_xyz
'x, y, z'
'-x, y+1/2, -z+1/2'
'-x, -y, -z'
'x, -y-1/2, z-1/2'

loop_
_atom_site_label
_atom_site_type_symbol
_atom_site_fract_x
_atom_site_fract_y
_atom_site_fract_z
_atom_site_U_iso_or_equiv
_atom_site_adp_type
_atom_site_occupancy
_atom_site_site_symmetry_order
_atom_site_calc_flag
_atom_site_refinement_flags_posn
_atom_site_refinement_flags_adp
_atom_site_refinement_flags_occupancy
_atom_site_disorder_assembly
_atom_site_disorder_group
Cu1 Cu 0.02576(5) 0.26882(4) 0.39885(2) 0.02018(12) Uani 1 1 d . . . . .
Cl1 Cl 0.16197(9) 0.30939(9) 0.32056(4) 0.0244(2) Uani 1 1 d . . . . .
Cl2 Cl -0.11808(10) 0.13136(9) 0.44809(4) 0.0337(2) Uani 1 1 d . . . . .
N1 N 0.2273(3) 0.2392(3) 0.45655(12) 0.0240(6) Uani 1 1 d . . . . .
N4 N 0.1696(3) 0.6401(2) 0.63932(11) 0.0172(6) Uani 1 1 d . . . . .
C5 C 0.5405(4) 0.1590(3) 0.63656(13) 0.0176(7) Uani 1 1 d . . . . .
C4 C 0.4725(4) 0.0789(3) 0.58228(14) 0.0237(8) Uani 1 1 d . . . . .
H4A H 0.559853 0.025035 0.570296 0.028 Uiso 1 1 calc R U . . .
H4B H 0.386795 0.022616 0.593703 0.028 Uiso 1 1 calc R U . . .
C11 C 0.7695(4) 0.2436(3) 0.70303(14) 0.0186(7) Uani 1 1 d . . . . .
H11 H 0.883114 0.244682 0.716849 0.022 Uiso 1 1 calc R U . . .
C8 C 0.5026(4) 0.3188(3) 0.71198(13) 0.0160(6) Uani 1 1 d . . . . .
N3 N 0.3311(3) 0.5078(3) 0.69594(12) 0.0187(6) Uani 1 1 d . . . . .
C6 C 0.4370(4) 0.2356(3) 0.66550(13) 0.0162(6) Uani 1 1 d . . . . .
N2 N 0.4035(3) 0.1587(3) 0.52983(12) 0.0226(6) Uani 1 1 d . . . . .
C12 C 0.7096(4) 0.1612(3) 0.65615(14) 0.0170(7) Uani 1 1 d . . . . .
C9 C 0.6711(4) 0.3240(3) 0.73040(13) 0.0182(7) Uani 1 1 d . . . . .
C7 C 0.2548(4) 0.2311(3) 0.64517(15) 0.0219(7) Uani 1 1 d . . . . .
H7A H 0.198487 0.246764 0.680283 0.033 Uiso 1 1 calc R U . . .
H7B H 0.224316 0.147497 0.628028 0.033 Uiso 1 1 calc R U . . .
H7C H 0.223909 0.296080 0.614066 0.033 Uiso 1 1 calc R U . . .
C17 C 0.1777(4) 0.5484(3) 0.68079(14) 0.0190(7) Uani 1 1 d . . . . .
H17 H 0.087170 0.515959 0.697398 0.023 Uiso 1 1 calc R U . . .
C3 C 0.2509(4) 0.1517(3) 0.49972(14) 0.0218(7) Uani 1 1 d . . . . .
H3 H 0.171491 0.092347 0.508233 0.026 Uiso 1 1 calc R U . . .
C10 C 0.7485(4) 0.4158(3) 0.77836(15) 0.0246(8) Uani 1 1 d . . . . .
H10A H 0.866600 0.404406 0.784511 0.037 Uiso 1 1 calc R U . . .
H10B H 0.707020 0.399952 0.816821 0.037 Uiso 1 1 calc R U . . .
H10C H 0.722012 0.502638 0.764866 0.037 Uiso 1 1 calc R U . . .
C13 C 0.8260(4) 0.0768(3) 0.62918(15) 0.0254(8) Uani 1 1 d . . . . .
H13A H 0.935697 0.088241 0.651527 0.038 Uiso 1 1 calc R U . . .
H13B H 0.825233 0.098954 0.586183 0.038 Uiso 1 1 calc R U . . .
H13C H 0.792805 -0.011617 0.632234 0.038 Uiso 1 1 calc R U . . .
C14 C 0.3918(4) 0.4077(3) 0.73969(14) 0.0204(7) Uani 1 1 d . . . . .
H14A H 0.298902 0.359653 0.751303 0.024 Uiso 1 1 calc R U . . .
H14B H 0.451684 0.446401 0.777061 0.024 Uiso 1 1 calc R U . . .
C16 C 0.3258(4) 0.6583(3) 0.62816(16) 0.0238(7) Uani 1 1 d . . . . .
H16 H 0.358405 0.718064 0.600305 0.029 Uiso 1 1 calc R U . . .
C15 C 0.4258(4) 0.5778(3) 0.66311(16) 0.0250(8) Uani 1 1 d . . . . .
H15 H 0.540136 0.571096 0.664562 0.030 Uiso 1 1 calc R U . . .
C2 C 0.4795(4) 0.2555(5) 0.50570(17) 0.0459(12) Uani 1 1 d . . . . .
H2 H 0.587978 0.283138 0.518084 0.055 Uiso 1 1 calc R U . . .
C1 C 0.3704(4) 0.3055(5) 0.46034(18) 0.0477(13) Uani 1 1 d . . . . .
H1 H 0.389914 0.375018 0.435246 0.057 Uiso 1 1 calc R U . . .
C1A C -0.0053(13) 0.4848(13) 0.5100(6) 0.055(3) Uiso 0.5 1 d D . P A -1
C2A C -0.1159(10) 0.4236(9) 0.5452(4) 0.060(3) Uiso 0.5 1 d D . P A -1
H2A1 H -0.102893 0.460252 0.586301 0.089 Uiso 0.5 1 calc R U P A -1
H2A2 H -0.091919 0.332808 0.548116 0.089 Uiso 0.5 1 calc R U P A -1
H2A3 H -0.227780 0.436211 0.525219 0.089 Uiso 0.5 1 calc R U P A -1
N1A N 0.0681(9) 0.5384(8) 0.4788(3) 0.049(2) Uiso 0.5 1 d D . P A -1

loop_
_atom_site_aniso_label
_atom_site_aniso_U_11
_atom_site_aniso_U_22
_atom_site_aniso_U_33
_atom_site_aniso_U_23
_atom_site_aniso_U_13
_atom_site_aniso_U_12
Cu1 0.0165(2) 0.0277(2) 0.0152(2) 0.00418(17) -0.00160(14) 0.00421(17)
Cl1 0.0175(4) 0.0392(5) 0.0164(4) 0.0035(3) 0.0026(3) 0.0041(3)
Cl2 0.0199(4) 0.0429(6) 0.0369(5) 0.0230(4) -0.0011(4) 0.0021(4)
N1 0.0180(14) 0.0364(18) 0.0167(13) 0.0030(12) -0.0001(11) 0.0047(12)
N4 0.0155(13) 0.0193(14) 0.0163(13) -0.0013(11) 0.0003(10) 0.0023(11)
C5 0.0205(16) 0.0197(17) 0.0118(15) 0.0019(12) -0.0003(12) 0.0040(13)
C4 0.0233(17) 0.0250(19) 0.0198(17) -0.0019(14) -0.0065(14) 0.0099(14)
C11 0.0154(15) 0.0218(18) 0.0177(15) 0.0021(13) -0.0008(12) 0.0002(13)
C8 0.0208(16) 0.0164(16) 0.0101(14) 0.0040(12) 0.0003(12) 0.0038(12)
N3 0.0196(14) 0.0202(15) 0.0159(13) 0.0005(11) 0.0017(11) 0.0049(11)
C6 0.0182(15) 0.0157(16) 0.0139(14) 0.0017(12) -0.0006(12) 0.0022(12)
N2 0.0196(14) 0.0355(18) 0.0118(13) -0.0022(12) -0.0009(11) 0.0066(12)
C12 0.0189(16) 0.0182(17) 0.0132(15) 0.0040(12) 0.0002(12) 0.0024(12)
C9 0.0245(17) 0.0170(16) 0.0108(14) 0.0041(12) -0.0053(13) 0.0029(13)
C7 0.0200(16) 0.0263(18) 0.0190(16) -0.0011(14) 0.0013(13) 0.0038(14)
C17 0.0182(16) 0.0208(18) 0.0176(16) -0.0013(13) 0.0014(13) 0.0034(13)
C3 0.0212(17) 0.0252(18) 0.0162(16) -0.0055(13) -0.0069(13) 0.0053(14)
C10 0.0289(19) 0.0225(18) 0.0198(17) 0.0011(14) -0.0053(14) 0.0008(14)
C13 0.0204(17) 0.034(2) 0.0215(17) -0.0056(15) 0.0012(14) 0.0066(14)
C14 0.0289(18) 0.0199(17) 0.0115(15) 0.0011(12) 0.0001(13) 0.0050(14)
C16 0.0202(17) 0.0234(19) 0.0283(18) 0.0063(15) 0.0047(14) 0.0016(13)
C15 0.0163(16) 0.0280(19) 0.0308(19) 0.0080(15) 0.0039(14) 0.0044(14)
C2 0.0153(17) 0.094(4) 0.027(2) 0.030(2) -0.0006(15) -0.009(2)
C1 0.021(2) 0.087(4) 0.034(2) 0.032(2) -0.0003(16) -0.011(2)

loop_
_atom_type_symbol
_atom_type_description
_atom_type_scat_dispersion_real
_atom_type_scat_dispersion_imag
_atom_type_scat_source
C C 0.0033 0.0016 'International Tables Vol C Tables 4.2.6.8 and 6.1.1.4'
H H 0.0000 0.0000 'International Tables Vol C Tables 4.2.6.8 and 6.1.1.4'
N N 0.0061 0.0033 'International Tables Vol C Tables 4.2.6.8 and 6.1.1.4'
Cu Cu 0.3201 1.2651 'International Tables Vol C Tables 4.2.6.8 and 6.1.1.4'
Cl Cl 0.1484 0.1585 'International Tables Vol C Tables 4.2.6.8 and 6.1.1.4'

loop_
_geom_angle_atom_site_label_1
_geom_angle_atom_site_label_2
_geom_angle_atom_site_label_3
_geom_angle
_geom_angle_site_symmetry_1
_geom_angle_site_symmetry_3
N4 Cu1 N1 157.27(11) 3_566 .
N4 Cu1 Cl1 93.10(9) 3_566 .
N1 Cu1 Cl1 93.00(9) . .
N4 Cu1 Cl2 93.34(9) 3_566 .
N1 Cu1 Cl2 92.62(9) . .
Cl1 Cu1 Cl2 149.00(4) . .
C3 N1 C1 106.1(3) . .
C3 N1 Cu1 126.7(2) . .
C1 N1 Cu1 127.2(2) . .
C17 N4 C16 105.9(3) . .
C17 N4 Cu1 127.3(2) . 3_566
C16 N4 Cu1 126.8(2) . 3_566
C6 C5 C12 120.1(3) . .
C6 C5 C4 120.2(3) . .
C12 C5 C4 119.5(3) . .
N2 C4 C5 111.2(3) . .
N2 C4 H4A 109.4 . .
C5 C4 H4A 109.4 . .
N2 C4 H4B 109.4 . .
C5 C4 H4B 109.4 . .
H4A C4 H4B 108.0 . .
C9 C11 C12 122.9(3) . .
C9 C11 H11 118.6 . .
C12 C11 H11 118.6 . .
C6 C8 C9 120.2(3) . .
C6 C8 C14 119.6(3) . .
C9 C8 C14 120.2(3) . .
C17 N3 C15 107.3(3) . .
C17 N3 C14 127.9(3) . .
C15 N3 C14 124.8(3) . .
C8 C6 C5 119.9(3) . .
C8 C6 C7 120.1(3) . .
C5 C6 C7 120.0(3) . .
C3 N2 C2 107.9(3) . .
C3 N2 C4 125.8(3) . .
C2 N2 C4 126.2(3) . .
C11 C12 C5 118.1(3) . .
C11 C12 C13 119.2(3) . .
C5 C12 C13 122.7(3) . .
C11 C9 C8 118.7(3) . .
C11 C9 C10 119.0(3) . .
C8 C9 C10 122.3(3) . .
C6 C7 H7A 109.5 . .
C6 C7 H7B 109.5 . .
H7A C7 H7B 109.5 . .
C6 C7 H7C 109.5 . .
H7A C7 H7C 109.5 . .
H7B C7 H7C 109.5 . .
N4 C17 N3 110.8(3) . .
N4 C17 H17 124.6 . .
N3 C17 H17 124.6 . .
N1 C3 N2 110.3(3) . .
N1 C3 H3 124.8 . .
N2 C3 H3 124.8 . .
C9 C10 H10A 109.5 . .
C9 C10 H10B 109.5 . .
H10A C10 H10B 109.5 . .
C9 C10 H10C 109.5 . .
H10A C10 H10C 109.5 . .
H10B C10 H10C 109.5 . .
C12 C13 H13A 109.5 . .
C12 C13 H13B 109.5 . .
H13A C13 H13B 109.5 . .
C12 C13 H13C 109.5 . .
H13A C13 H13C 109.5 . .
H13B C13 H13C 109.5 . .
N3 C14 C8 110.5(3) . .
N3 C14 H14A 109.6 . .
C8 C14 H14A 109.6 . .
N3 C14 H14B 109.6 . .
C8 C14 H14B 109.6 . .
H14A C14 H14B 108.1 . .
C15 C16 N4 109.2(3) . .
C15 C16 H16 125.4 . .
N4 C16 H16 125.4 . .
C16 C15 N3 106.9(3) . .
C16 C15 H15 126.6 . .
N3 C15 H15 126.6 . .
N2 C2 C1 106.6(3) . .
N2 C2 H2 126.7 . .
C1 C2 H2 126.7 . .
C2 C1 N1 109.1(4) . .
C2 C1 H1 125.5 . .
N1 C1 H1 125.5 . .
N1A C1A C2A 172.9(11) . .
C1A C2A H2A1 109.5 . .
C1A C2A H2A2 109.5 . .
H2A1 C2A H2A2 109.5 . .
C1A C2A H2A3 109.5 . .
H2A1 C2A H2A3 109.5 . .
H2A2 C2A H2A3 109.5 . .

loop_
_geom_bond_atom_site_label_1
_geom_bond_atom_site_label_2
_geom_bond_distance
_geom_bond_site_symmetry_2
Cu1 N4 1.970(3) 3_566
Cu1 N1 1.978(3) .
Cu1 Cl1 2.2496(13) .
Cu1 Cl2 2.2629(12) .
N1 C3 1.325(4) .
N1 C1 1.373(5) .
N4 C17 1.331(4) .
N4 C16 1.373(4) .
C5 C6 1.404(4) .
C5 C12 1.411(4) .
C5 C4 1.511(4) .
C4 N2 1.482(4) .
C4 H4A 0.9900 .
C4 H4B 0.9900 .
C11 C9 1.381(5) .
C11 C12 1.390(4) .
C11 H11 0.9500 .
C8 C6 1.402(4) .
C8 C9 1.403(4) .
C8 C14 1.510(4) .
N3 C17 1.342(4) .
N3 C15 1.367(4) .
N3 C14 1.473(4) .
C6 C7 1.518(4) .
N2 C3 1.347(4) .
N2 C2 1.354(5) .
C12 C13 1.504(4) .
C9 C10 1.511(4) .
C7 H7A 0.9800 .
C7 H7B 0.9800 .
C7 H7C 0.9800 .
C17 H17 0.9500 .
C3 H3 0.9500 .
C10 H10A 0.9800 .
C10 H10B 0.9800 .
C10 H10C 0.9800 .
C13 H13A 0.9800 .
C13 H13B 0.9800 .
C13 H13C 0.9800 .
C14 H14A 0.9900 .
C14 H14B 0.9900 .
C16 C15 1.352(4) .
C16 H16 0.9500 .
C15 H15 0.9500 .
C2 C1 1.358(5) .
C2 H2 0.9500 .
C1 H1 0.9500 .
C1A N1A 1.1385(18) .
C1A C2A 1.4455(18) .
C2A H2A1 0.9800 .
C2A H2A2 0.9800 .
C2A H2A3 0.9800 .

loop_
_geom_hbond_atom_site_label_D
_geom_hbond_atom_site_label_H
_geom_hbond_atom_site_label_A
_geom_hbond_distance_DH
_geom_hbond_distance_HA
_geom_hbond_distance_DA
_geom_hbond_angle_DHA
_geom_hbond_site_symmetry_A
C4 H4B Cl2 0.99 2.81 3.675(4) 146.3 3_556
C3 H3 Cl2 0.95 2.61 3.123(4) 114.3 .
C3 H3 Cl2 0.95 2.62 3.447(4) 146.2 3_556
C14 H14A Cl1 0.99 2.71 3.626(4) 153.4 4_566
C16 H16 Cl2 0.95 2.66 3.149(4) 112.9 3_566
C15 H15 Cl1 0.95 2.76 3.600(4) 148.0 3_666

loop_
_geom_torsion_atom_site_label_1
_geom_torsion_atom_site_label_2
_geom_torsion_atom_site_label_3
_geom_torsion_atom_site_label_4
_geom_torsion
_geom_torsion_site_symmetry_1
C6 C5 C4 N2 64.6(4) .
C12 C5 C4 N2 -112.3(3) .
C9 C8 C6 C5 -1.2(5) .
C14 C8 C6 C5 175.5(3) .
C9 C8 C6 C7 -179.3(3) .
C14 C8 C6 C7 -2.7(4) .
C12 C5 C6 C8 3.0(5) .
C4 C5 C6 C8 -173.8(3) .
C12 C5 C6 C7 -178.8(3) .
C4 C5 C6 C7 4.4(5) .
C5 C4 N2 C3 -124.6(3) .
C5 C4 N2 C2 51.9(5) .
C9 C11 C12 C5 -0.9(5) .
C9 C11 C12 C13 -179.9(3) .
C6 C5 C12 C11 -2.0(5) .
C4 C5 C12 C11 174.9(3) .
C6 C5 C12 C13 176.9(3) .
C4 C5 C12 C13 -6.2(5) .
C12 C11 C9 C8 2.8(5) .
C12 C11 C9 C10 -176.3(3) .
C6 C8 C9 C11 -1.7(5) .
C14 C8 C9 C11 -178.3(3) .
C6 C8 C9 C10 177.3(3) .
C14 C8 C9 C10 0.7(5) .
C16 N4 C17 N3 -0.3(4) .
Cu1 N4 C17 N3 179.4(2) 3_566
C15 N3 C17 N4 0.6(4) .
C14 N3 C17 N4 -179.7(3) .
C1 N1 C3 N2 -1.0(4) .
Cu1 N1 C3 N2 179.4(2) .
C2 N2 C3 N1 1.0(4) .
C4 N2 C3 N1 178.0(3) .
C17 N3 C14 C8 132.4(3) .
C15 N3 C14 C8 -48.0(4) .
C6 C8 C14 N3 -71.1(4) .
C9 C8 C14 N3 105.6(3) .
C17 N4 C16 C15 -0.2(4) .
Cu1 N4 C16 C15 -179.9(2) 3_566
N4 C16 C15 N3 0.6(4) .
C17 N3 C15 C16 -0.7(4) .
C14 N3 C15 C16 179.6(3) .
C3 N2 C2 C1 -0.5(5) .
C4 N2 C2 C1 -177.5(4) .
N2 C2 C1 N1 -0.1(5) .
C3 N1 C1 C2 0.6(5) .
Cu1 N1 C1 C2 -179.8(3) .
